data_4071746
loop_
_publ_author_name
'Romero, Patricio E.'
'Whited, Matthew T.'
'Grubbs, Robert H.'

_publ_section_title
;
 Multiple C&#x2212;H Activations of Methyltert-Butyl Ether at Pincer
 Iridium Complexes: Synthesis and Thermolysis of Ir(I) Fischer Carbenes1
;
_journal_issue 14
_journal_name_full Organometallics
_journal_page_first 3422
_journal_paper_doi 10.1021/om8003515
_journal_volume 27
_journal_year 2008
_chemical_formula_sum 'C27 H37 Ir O P2'
_chemical_formula_weight 631.71
_chemical_name_systematic
; 
 ? 
;
_space_group_IT_number 4
_symmetry_cell_setting monoclinic
_symmetry_space_group_name_Hall 'P 2yb'
_symmetry_space_group_name_H-M 'P 1 21 1'
_atom_sites_solution_hydrogens geom
_atom_sites_solution_primary direct
_atom_sites_solution_secondary difmap
_audit_creation_method SHELXL-97
_cell_angle_alpha 90.00
_cell_angle_beta 106.646(2)
_cell_angle_gamma 90.00
_cell_formula_units_Z 2
_cell_length_a 8.2807(6)
_cell_length_b 14.1531(10)
_cell_length_c 11.5174(9)
_cell_measurement_reflns_used 4628
_cell_measurement_temperature 100(2)
_cell_measurement_theta_max 31.56
_cell_measurement_theta_min 2.34
_cell_volume 1293.24(17)
_computing_cell_refinement 'Bruker SMART'
_computing_data_collection 'Bruker SMART'
_computing_data_reduction 'Bruker SAINT'
_computing_molecular_graphics 'Bruker SHELXTL'
_computing_publication_material 'Bruker SHELXTL'
_computing_structure_refinement 'SHELXL-97 (Sheldrick, 1997)'
_computing_structure_solution 'SHELXS-97 (Sheldrick, 1990)'
_diffrn_ambient_temperature 100(2)
_diffrn_measured_fraction_theta_full 0.998
_diffrn_measured_fraction_theta_max 0.746
_diffrn_measurement_device_type 'CCD area detector'
_diffrn_measurement_method 'phi and omega scans'
_diffrn_radiation_monochromator graphite
_diffrn_radiation_source 'fine-focus sealed tube'
_diffrn_radiation_type MoK\a
_diffrn_radiation_wavelength 0.71073
_diffrn_reflns_av_R_equivalents 0.0777
_diffrn_reflns_av_sigmaI/netI 0.1356
_diffrn_reflns_limit_h_max 12
_diffrn_reflns_limit_h_min -12
_diffrn_reflns_limit_k_max 24
_diffrn_reflns_limit_k_min -18
_diffrn_reflns_limit_l_max 14
_diffrn_reflns_limit_l_min -16
_diffrn_reflns_number 17782
_diffrn_reflns_theta_full 27.18
_diffrn_reflns_theta_max 38.32
_diffrn_reflns_theta_min 1.85
_exptl_absorpt_coefficient_mu 5.302
_exptl_absorpt_correction_T_max 0.673
_exptl_absorpt_correction_T_min 0.520
_exptl_absorpt_correction_type multi-scan
_exptl_absorpt_process_details 'Bruker SADABS'
_exptl_crystal_colour red
_exptl_crystal_density_diffrn 1.622
_exptl_crystal_density_method 'not measured'
_exptl_crystal_description block
_exptl_crystal_F_000 628
_exptl_crystal_size_max 0.12
_exptl_crystal_size_mid 0.10
_exptl_crystal_size_min 0.075
_refine_diff_density_max 4.515
_refine_diff_density_min -5.371
_refine_diff_density_rms 0.357
_refine_ls_abs_structure_details 'Flack H D (1983), Acta Cryst. A39, 876-881'
_refine_ls_abs_structure_Flack -0.004(12)
_refine_ls_extinction_method none
_refine_ls_goodness_of_fit_ref 1.060
_refine_ls_hydrogen_treatment constr
_refine_ls_matrix_type full
_refine_ls_number_parameters 288
_refine_ls_number_reflns 8820
_refine_ls_number_restraints 19
_refine_ls_restrained_S_all 1.059
_refine_ls_R_factor_all 0.0991
_refine_ls_R_factor_gt 0.0559
_refine_ls_shift/su_max 0.000
_refine_ls_shift/su_mean 0.000
_refine_ls_structure_factor_coef Fsqd
_refine_ls_weighting_details 'calc w=1/[\s^2^(Fo^2^)+(0.0274P)^2^+0.0000P] where P=(Fo^2^+2Fc^2^)/3'
_refine_ls_weighting_scheme calc
_refine_ls_wR_factor_gt 0.1075
_refine_ls_wR_factor_ref 0.1270
_reflns_number_gt 6062
_reflns_number_total 8820
_reflns_threshold_expression >2sigma(I)
_cod_data_source_file om8003515-file002.cif
_cod_data_source_block per01
_cod_depositor_comments
;
The following automatic conversions were performed:

'_symmetry_cell_setting' value 'Monoclinic' changed to 'monoclinic'
according to /home/saulius/struct/CIF-dictionaries/cif_core.dic
dictionary named 'cif_core.dic' version 2.4.1 from 2010-06-29.

Automatic conversion script
Id: cif_fix_values 1715 2011-07-08 13:25:40Z adriana 
;
_cod_original_sg_symbol_H-M P2(1)
_cod_database_code 4071746

loop_
_symmetry_equiv_pos_as_xyz
'x, y, z'
'-x, y+1/2, -z'

loop_
_atom_site_label
_atom_site_type_symbol
_atom_site_fract_x
_atom_site_fract_y
_atom_site_fract_z
_atom_site_U_iso_or_equiv
_atom_site_adp_type
_atom_site_occupancy
_atom_site_symmetry_multiplicity
_atom_site_calc_flag
_atom_site_refinement_flags
Ir1 Ir 0.40340(3) 0.40345(3) 0.20114(3) 0.01261(8) Uani 1 1 d .
P1 P 0.4024(3) 0.30881(16) 0.3633(2) 0.0142(5) Uani 1 1 d .
P2 P 0.4708(3) 0.51657(16) 0.0804(2) 0.0149(5) Uani 1 1 d .
O1 O 0.1032(9) 0.3198(5) 0.0130(7) 0.0279(16) Uani 1 1 d .
C1 C 0.5855(12) 0.3476(6) 0.4836(9) 0.0184(19) Uani 1 1 d .
C2 C 0.6406(12) 0.3091(6) 0.5957(8) 0.0173(19) Uani 1 1 d .
H2 H 0.5858 0.2552 0.6157 0.021 Uiso 1 1 calc R
C3 C 0.7812(12) 0.3497(7) 0.6836(9) 0.022(2) Uani 1 1 d .
H3 H 0.8198 0.3226 0.7622 0.027 Uiso 1 1 calc R
C4 C 0.8603(12) 0.4270(6) 0.6555(8) 0.017(2) Uani 1 1 d .
H4 H 0.9530 0.4532 0.7157 0.021 Uiso 1 1 calc R
C5 C 0.8080(10) 0.4704(6) 0.5372(8) 0.0122(16) Uani 1 1 d U
C6 C 0.8868(11) 0.5498(6) 0.5067(8) 0.0178(19) Uani 1 1 d .
H6 H 0.9782 0.5783 0.5657 0.021 Uiso 1 1 calc R
C7 C 0.8329(11) 0.5872(6) 0.3912(8) 0.0150(18) Uani 1 1 d .
C8 C 0.9109(12) 0.6688(7) 0.3538(9) 0.020(2) Uani 1 1 d .
H8 H 1.0031 0.6988 0.4104 0.024 Uiso 1 1 calc R
C9 C 0.8553(12) 0.7028(7) 0.2402(9) 0.022(2) Uani 1 1 d .
H9 H 0.9074 0.7573 0.2189 0.027 Uiso 1 1 calc R
C10 C 0.7197(12) 0.6591(7) 0.1509(8) 0.0190(19) Uani 1 1 d .
H10 H 0.6848 0.6833 0.0706 0.023 Uiso 1 1 calc R
C11 C 0.6403(10) 0.5822(6) 0.1814(8) 0.0138(17) Uani 1 1 d .
C12 C 0.6919(11) 0.5441(6) 0.3011(9) 0.0162(19) Uani 1 1 d .
C13 C 0.6076(10) 0.4655(6) 0.3303(8) 0.0126(17) Uani 1 1 d U
C14 C 0.6660(11) 0.4300(6) 0.4506(9) 0.018(2) Uani 1 1 d .
C15 C 0.2229(13) 0.3205(7) 0.4314(9) 0.023(2) Uani 1 1 d .
H15 H 0.2275 0.2665 0.4883 0.028 Uiso 1 1 calc R
C16 C 0.2415(11) 0.4143(10) 0.5041(8) 0.026(2) Uani 1 1 d U
H16A H 0.2147 0.4677 0.4477 0.039 Uiso 1 1 calc R
H16B H 0.3576 0.4204 0.5560 0.039 Uiso 1 1 calc R
H16C H 0.1640 0.4139 0.5544 0.039 Uiso 1 1 calc R
C17 C 0.0526(13) 0.3201(9) 0.3371(11) 0.033(3) Uani 1 1 d .
H17A H -0.0359 0.3095 0.3768 0.050 Uiso 1 1 calc R
H17B H 0.0493 0.2695 0.2784 0.050 Uiso 1 1 calc R
H17C H 0.0341 0.3811 0.2951 0.050 Uiso 1 1 calc R
C18 C 0.4354(12) 0.1792(6) 0.3547(9) 0.0183(19) Uani 1 1 d .
H18 H 0.4291 0.1507 0.4327 0.022 Uiso 1 1 calc R
C19 C 0.2969(13) 0.1341(7) 0.2523(10) 0.028(2) Uani 1 1 d .
H19A H 0.2950 0.1640 0.1751 0.042 Uiso 1 1 calc R
H19B H 0.1876 0.1431 0.2678 0.042 Uiso 1 1 calc R
H19C H 0.3194 0.0664 0.2484 0.042 Uiso 1 1 calc R
C20 C 0.6065(13) 0.1569(8) 0.3409(10) 0.029(2) Uani 1 1 d .
H20A H 0.6291 0.0892 0.3539 0.043 Uiso 1 1 calc R
H20B H 0.6925 0.1930 0.4007 0.043 Uiso 1 1 calc R
H20C H 0.6095 0.1741 0.2591 0.043 Uiso 1 1 calc R
C21 C 0.3199(12) 0.6118(7) 0.0113(9) 0.021(2) Uani 1 1 d .
H21 H 0.3808 0.6576 -0.0272 0.026 Uiso 1 1 calc R
C22 C 0.1681(14) 0.5759(8) -0.0876(11) 0.038(3) Uani 1 1 d .
H22A H 0.0999 0.5350 -0.0516 0.057 Uiso 1 1 calc R
H22B H 0.2066 0.5399 -0.1473 0.057 Uiso 1 1 calc R
H22C H 0.1000 0.6297 -0.1275 0.057 Uiso 1 1 calc R
C23 C 0.2635(14) 0.6648(7) 0.1060(10) 0.029(2) Uani 1 1 d .
H23A H 0.1865 0.7156 0.0673 0.044 Uiso 1 1 calc R
H23B H 0.3618 0.6918 0.1655 0.044 Uiso 1 1 calc R
H23C H 0.2053 0.6214 0.1468 0.044 Uiso 1 1 calc R
C24 C 0.5560(12) 0.4782(7) -0.0434(9) 0.020(2) Uani 1 1 d .
H24 H 0.5543 0.5336 -0.0977 0.024 Uiso 1 1 calc R
C25 C 0.4521(11) 0.3988(13) -0.1196(8) 0.027(2) Uani 1 1 d .
H25A H 0.4912 0.3876 -0.1911 0.040 Uiso 1 1 calc R
H25B H 0.3329 0.4169 -0.1454 0.040 Uiso 1 1 calc R
H25C H 0.4657 0.3409 -0.0710 0.040 Uiso 1 1 calc R
C26 C 0.7394(13) 0.4444(8) 0.0065(10) 0.030(2) Uani 1 1 d .
H26A H 0.7442 0.3916 0.0624 0.045 Uiso 1 1 calc R
H26B H 0.8095 0.4964 0.0496 0.045 Uiso 1 1 calc R
H26C H 0.7812 0.4236 -0.0608 0.045 Uiso 1 1 calc R
C27 C 0.2169(12) 0.3520(6) 0.0851(8) 0.0166(19) Uani 1 1 d .

loop_
_atom_site_aniso_label
_atom_site_aniso_U_11
_atom_site_aniso_U_22
_atom_site_aniso_U_33
_atom_site_aniso_U_23
_atom_site_aniso_U_13
_atom_site_aniso_U_12
Ir1 0.01241(12) 0.01207(11) 0.01316(13) -0.0001(3) 0.00333(8) -0.0009(3)
P1 0.0154(11) 0.0132(10) 0.0155(12) -0.0004(8) 0.0066(9) -0.0013(8)
P2 0.0151(11) 0.0128(10) 0.0152(12) -0.0010(8) 0.0019(9) -0.0004(8)
O1 0.023(4) 0.031(4) 0.026(4) -0.003(3) 0.001(3) -0.001(3)
C1 0.023(5) 0.015(4) 0.017(5) 0.000(3) 0.005(4) -0.003(4)
C2 0.024(5) 0.012(4) 0.015(5) 0.001(3) 0.004(4) -0.001(3)
C3 0.021(5) 0.026(5) 0.018(5) 0.006(4) 0.004(4) 0.012(4)
C4 0.016(4) 0.022(5) 0.014(4) -0.003(3) 0.003(3) 0.005(3)
C5 0.013(2) 0.014(2) 0.011(2) -0.0039(17) 0.0048(16) 0.0019(17)
C6 0.018(5) 0.018(4) 0.015(5) -0.004(3) 0.001(3) 0.003(3)
C7 0.012(4) 0.013(4) 0.022(5) -0.004(3) 0.008(3) -0.001(3)
C8 0.015(5) 0.020(4) 0.025(5) -0.003(4) 0.007(4) -0.006(3)
C9 0.023(5) 0.023(5) 0.023(5) 0.001(4) 0.010(4) -0.012(4)
C10 0.018(5) 0.025(5) 0.013(4) 0.002(4) 0.004(3) -0.001(4)
C11 0.008(4) 0.019(4) 0.014(4) -0.003(3) 0.003(3) -0.004(3)
C12 0.010(4) 0.011(4) 0.025(5) -0.002(3) 0.002(3) 0.002(3)
C13 0.011(2) 0.013(2) 0.014(2) -0.0002(17) 0.0047(17) 0.0037(17)
C14 0.015(4) 0.022(5) 0.017(4) 0.002(3) 0.003(3) 0.000(3)
C15 0.025(5) 0.030(5) 0.017(5) 0.008(4) 0.011(4) 0.007(4)
C16 0.026(3) 0.027(3) 0.025(3) -0.0018(19) 0.0078(17) 0.0027(19)
C17 0.021(5) 0.041(6) 0.039(7) -0.007(5) 0.011(5) -0.006(5)
C18 0.027(5) 0.012(4) 0.018(5) -0.003(3) 0.009(4) -0.008(3)
C19 0.028(6) 0.025(5) 0.032(6) -0.008(4) 0.009(5) -0.007(4)
C20 0.030(6) 0.025(5) 0.030(6) -0.008(4) 0.006(5) 0.000(4)
C21 0.022(5) 0.016(4) 0.025(5) 0.000(4) 0.004(4) 0.003(4)
C22 0.029(6) 0.035(6) 0.043(7) 0.003(5) -0.003(5) 0.005(5)
C23 0.027(6) 0.026(5) 0.032(6) 0.000(4) 0.004(5) 0.014(4)
C24 0.022(5) 0.021(4) 0.021(5) -0.004(4) 0.015(4) -0.003(4)
C25 0.034(4) 0.024(5) 0.022(4) -0.006(7) 0.006(3) -0.005(7)
C26 0.027(6) 0.039(6) 0.025(6) -0.014(5) 0.010(4) -0.003(4)
C27 0.022(5) 0.015(4) 0.009(4) -0.007(3) -0.002(3) 0.003(3)

loop_
_atom_type_symbol
_atom_type_description
_atom_type_scat_dispersion_real
_atom_type_scat_dispersion_imag
_atom_type_scat_source
C C 0.0033 0.0016 'International Tables Vol C Tables 4.2.6.8 and 6.1.1.4'
H H 0.0000 0.0000 'International Tables Vol C Tables 4.2.6.8 and 6.1.1.4'
O O 0.0106 0.0060 'International Tables Vol C Tables 4.2.6.8 and 6.1.1.4'
P P 0.1023 0.0942 'International Tables Vol C Tables 4.2.6.8 and 6.1.1.4'
Ir Ir -1.4442 7.9887 'International Tables Vol C Tables 4.2.6.8 and 6.1.1.4'

loop_
_geom_angle_atom_site_label_1
_geom_angle_atom_site_label_2
_geom_angle_atom_site_label_3
_geom_angle
C27 Ir1 C13 178.0(4)
C27 Ir1 P2 97.6(3)
C13 Ir1 P2 81.4(3)
C27 Ir1 P1 99.1(3)
C13 Ir1 P1 81.8(3)
P2 Ir1 P1 163.24(8)
C1 P1 C18 103.6(4)
C1 P1 C15 104.0(5)
C18 P1 C15 104.8(5)
C1 P1 Ir1 104.3(3)
C18 P1 Ir1 119.7(3)
C15 P1 Ir1 118.4(3)
C11 P2 C24 104.5(4)
C11 P2 C21 101.9(4)
C24 P2 C21 104.0(5)
C11 P2 Ir1 104.4(3)
C24 P2 Ir1 118.5(3)
C21 P2 Ir1 121.1(4)
C2 C1 C14 121.3(8)
C2 C1 P1 125.7(7)
C14 C1 P1 112.9(7)
C1 C2 C3 119.9(9)
C1 C2 H2 120.0
C3 C2 H2 120.0
C4 C3 C2 120.3(9)
C4 C3 H3 119.8
C2 C3 H3 119.8
C3 C4 C5 122.1(8)
C3 C4 H4 118.9
C5 C4 H4 118.9
C6 C5 C14 119.9(8)
C6 C5 C4 123.0(8)
C14 C5 C4 117.0(8)
C7 C6 C5 120.4(8)
C7 C6 H6 119.8
C5 C6 H6 119.8
C6 C7 C8 122.9(8)
C6 C7 C12 119.9(8)
C8 C7 C12 117.2(8)
C9 C8 C7 121.1(9)
C9 C8 H8 119.4
C7 C8 H8 119.4
C8 C9 C10 121.7(9)
C8 C9 H9 119.1
C10 C9 H9 119.1
C11 C10 C9 119.7(9)
C11 C10 H10 120.1
C9 C10 H10 120.1
C10 C11 C12 121.0(8)
C10 C11 P2 125.9(7)
C12 C11 P2 113.0(6)
C13 C12 C11 120.0(8)
C13 C12 C7 120.9(8)
C11 C12 C7 119.2(8)
C12 C13 C14 117.4(8)
C12 C13 Ir1 121.1(6)
C14 C13 Ir1 121.5(6)
C13 C14 C5 121.5(8)
C13 C14 C1 119.2(8)
C5 C14 C1 119.3(8)
C17 C15 C16 108.5(8)
C17 C15 P1 112.8(7)
C16 C15 P1 109.4(7)
C17 C15 H15 108.7
C16 C15 H15 108.7
P1 C15 H15 108.7
C15 C16 H16A 109.5
C15 C16 H16B 109.5
H16A C16 H16B 109.5
C15 C16 H16C 109.5
H16A C16 H16C 109.5
H16B C16 H16C 109.5
C15 C17 H17A 109.5
C15 C17 H17B 109.5
H17A C17 H17B 109.5
C15 C17 H17C 109.5
H17A C17 H17C 109.5
H17B C17 H17C 109.5
C20 C18 C19 110.6(8)
C20 C18 P1 111.7(7)
C19 C18 P1 111.3(7)
C20 C18 H18 107.7
C19 C18 H18 107.7
P1 C18 H18 107.7
C18 C19 H19A 109.5
C18 C19 H19B 109.5
H19A C19 H19B 109.5
C18 C19 H19C 109.5
H19A C19 H19C 109.5
H19B C19 H19C 109.5
C18 C20 H20A 109.5
C18 C20 H20B 109.5
H20A C20 H20B 109.5
C18 C20 H20C 109.5
H20A C20 H20C 109.5
H20B C20 H20C 109.5
C23 C21 C22 110.3(9)
C23 C21 P2 111.2(7)
C22 C21 P2 112.9(7)
C23 C21 H21 107.4
C22 C21 H21 107.4
P2 C21 H21 107.4
C21 C22 H22A 109.5
C21 C22 H22B 109.5
H22A C22 H22B 109.5
C21 C22 H22C 109.5
H22A C22 H22C 109.5
H22B C22 H22C 109.5
C21 C23 H23A 109.5
C21 C23 H23B 109.5
H23A C23 H23B 109.5
C21 C23 H23C 109.5
H23A C23 H23C 109.5
H23B C23 H23C 109.5
C25 C24 C26 108.5(9)
C25 C24 P2 112.5(7)
C26 C24 P2 111.0(7)
C25 C24 H24 108.2
C26 C24 H24 108.2
P2 C24 H24 108.2
C24 C25 H25A 109.5
C24 C25 H25B 109.5
H25A C25 H25B 109.5
C24 C25 H25C 109.5
H25A C25 H25C 109.5
H25B C25 H25C 109.5
C24 C26 H26A 109.5
C24 C26 H26B 109.5
H26A C26 H26B 109.5
C24 C26 H26C 109.5
H26A C26 H26C 109.5
H26B C26 H26C 109.5
O1 C27 Ir1 179.3(9)

loop_
_geom_bond_atom_site_label_1
_geom_bond_atom_site_label_2
_geom_bond_distance
Ir1 C27 1.876(8)
Ir1 C13 2.099(8)
Ir1 P2 2.292(2)
Ir1 P1 2.300(2)
P1 C1 1.821(9)
P1 C18 1.861(9)
P1 C15 1.876(11)
P2 C11 1.802(8)
P2 C24 1.844(10)
P2 C21 1.855(9)
O1 C27 1.156(10)
C1 C2 1.354(13)
C1 C14 1.447(12)
C2 C3 1.427(13)
C2 H2 0.9500
C3 C4 1.361(13)
C3 H3 0.9500
C4 C5 1.444(12)
C4 H4 0.9500
C5 C6 1.394(13)
C5 C14 1.425(12)
C6 C7 1.382(13)
C6 H6 0.9500
C7 C8 1.448(13)
C7 C12 1.456(12)
C8 C9 1.345(14)
C8 H8 0.9500
C9 C10 1.428(13)
C9 H9 0.9500
C10 C11 1.368(13)
C10 H10 0.9500
C11 C12 1.427(13)
C12 C13 1.404(12)
C13 C14 1.422(12)
C15 C17 1.514(14)
C15 C16 1.553(16)
C15 H15 1.0000
C16 H16A 0.9800
C16 H16B 0.9800
C16 H16C 0.9800
C17 H17A 0.9800
C17 H17B 0.9800
C17 H17C 0.9800
C18 C20 1.504(14)
C18 C19 1.529(13)
C18 H18 1.0000
C19 H19A 0.9800
C19 H19B 0.9800
C19 H19C 0.9800
C20 H20A 0.9800
C20 H20B 0.9800
C20 H20C 0.9800
C21 C23 1.504(14)
C21 C22 1.521(14)
C21 H21 1.0000
C22 H22A 0.9800
C22 H22B 0.9800
C22 H22C 0.9800
C23 H23A 0.9800
C23 H23B 0.9800
C23 H23C 0.9800
C24 C25 1.530(17)
C24 C26 1.538(14)
C24 H24 1.0000
C25 H25A 0.9800
C25 H25B 0.9800
C25 H25C 0.9800
C26 H26A 0.9800
C26 H26B 0.9800
C26 H26C 0.9800
